data_7156217
loop_
_publ_author_name
'Mishra, Richa'
'Jana, Asim'
'Panday, Anoop Kumar'
'Choudhury, Lokman H.'

_publ_section_title
;
 Synthesis of fused pyrroles containing 4-hydroxycoumarins by
 regioselective metal-free multicomponent reactions.
;
_journal_issue 17
_journal_name_full 'Organic &amp; biomolecular chemistry'
_journal_page_first 3289
_journal_page_last 3302
_journal_paper_doi 10.1039/c8ob00161h
_journal_volume 16
_journal_year 2018
_chemical_formula_moiety '2(C27 H16 N O5), 3(C2 H6 O S), H2O'
_chemical_formula_sum 'C60 H50 N2 O14 S3'
_chemical_formula_weight 1119.20
_space_group_crystal_system monoclinic
_space_group_IT_number 14
_space_group_name_Hall '-P 2ybc'
_space_group_name_H-M_alt 'P 1 21/c 1'
_symmetry_space_group_name_Hall '-P 2ybc'
_symmetry_space_group_name_H-M 'P 1 21/c 1'
_atom_sites_solution_hydrogens geom
_audit_creation_method SHELXL-2014/7
_audit_update_record
;
2017-10-12 deposited with the CCDC.
2018-04-03 downloaded from the CCDC.
;
_cell_angle_alpha 90
_cell_angle_beta 103.894(2)
_cell_angle_gamma 90
_cell_formula_units_Z 4
_cell_length_a 20.451(2)
_cell_length_b 29.075(3)
_cell_length_c 9.8797(9)
_cell_measurement_reflns_used 9354
_cell_measurement_temperature 295(2)
_cell_measurement_theta_max 21.12
_cell_measurement_theta_min 2.92
_cell_volume 5702.7(10)
_computing_cell_refinement 'Bruker SAINT'
_computing_data_collection 'Bruker APEX3'
_computing_data_reduction 'Bruker SAINT'
_computing_molecular_graphics 'Bruker SHELXTL'
_computing_publication_material 'Bruker SHELXTL'
_computing_structure_refinement 'SHELXL-2014 (Sheldrick 2014)'
_computing_structure_solution 'SHELXS-97 (Sheldrick 2008)'
_diffrn_ambient_temperature 295(2)
_diffrn_measured_fraction_theta_full 0.996
_diffrn_measured_fraction_theta_max 0.996
_diffrn_measurement_device_type 'Bruker apex3 ccd'
_diffrn_measurement_method '\f and \w scan'
_diffrn_radiation_type MoK\a
_diffrn_radiation_wavelength 0.71073
_diffrn_reflns_av_R_equivalents 0.0350
_diffrn_reflns_av_unetI/netI 0.0215
_diffrn_reflns_Laue_measured_fraction_full 0.996
_diffrn_reflns_Laue_measured_fraction_max 0.996
_diffrn_reflns_limit_h_max 20
_diffrn_reflns_limit_h_min -20
_diffrn_reflns_limit_k_max 29
_diffrn_reflns_limit_k_min -29
_diffrn_reflns_limit_l_max 10
_diffrn_reflns_limit_l_min -10
_diffrn_reflns_number 46182
_diffrn_reflns_point_group_measured_fraction_full 0.996
_diffrn_reflns_point_group_measured_fraction_max 0.996
_diffrn_reflns_theta_full 21.161
_diffrn_reflns_theta_max 21.161
_diffrn_reflns_theta_min 2.544
_diffrn_source 'fine focus sealed tube'
_exptl_absorpt_coefficient_mu 0.197
_exptl_absorpt_correction_T_max 0.7446
_exptl_absorpt_correction_T_min 0.6666
_exptl_absorpt_correction_type multi-scan
_exptl_absorpt_process_details 'SADABS (Bruker, 2016)'
_exptl_crystal_colour colourless
_exptl_crystal_density_diffrn 1.304
_exptl_crystal_description block
_exptl_crystal_F_000 2336
_exptl_crystal_size_max 0.150
_exptl_crystal_size_mid 0.100
_exptl_crystal_size_min 0.100
_refine_diff_density_max 0.913
_refine_diff_density_min -0.400
_refine_diff_density_rms 0.069
_refine_ls_extinction_coef 0.0056(7)
_refine_ls_extinction_expression Fc^*^=kFc[1+0.001xFc^2^\l^3^/sin(2\q)]^-1/4^
_refine_ls_extinction_method 'SHELXL-2014/7 (Sheldrick 2014'
_refine_ls_goodness_of_fit_ref 1.060
_refine_ls_hydrogen_treatment constr
_refine_ls_matrix_type full
_refine_ls_number_parameters 824
_refine_ls_number_reflns 6209
_refine_ls_number_restraints 332
_refine_ls_restrained_S_all 1.079
_refine_ls_R_factor_all 0.0735
_refine_ls_R_factor_gt 0.0647
_refine_ls_shift/su_max 0.000
_refine_ls_shift/su_mean 0.000
_refine_ls_structure_factor_coef Fsqd
_refine_ls_weighting_details 'w=1/[\s^2^(Fo^2^)+(0.1101P)^2^+7.6854P] where P=(Fo^2^+2Fc^2^)/3'
_refine_ls_weighting_scheme calc
_refine_ls_wR_factor_gt 0.1840
_refine_ls_wR_factor_ref 0.1938
_reflns_Friedel_coverage 0.000
_reflns_number_gt 5314
_reflns_number_total 6209
_reflns_threshold_expression 'I > 2\s(I)'
_cod_data_source_file c8ob00161h2.cif
_cod_data_source_block rrnew_a
_cod_depositor_comments 'Adding full bibliography for 7156217.cif.'
_cod_original_cell_volume 5702.8(9)
_cod_database_code 7156217
_shelx_shelxl_version_number 2014/7
_shelx_space_group_comment
;
The symmetry employed for this shelxl refinement is uniquely defined
by the following loop, which should always be used as a source of
symmetry information in preference to the above space-group names.
They are only intended as comments.
;
_shelx_estimated_absorpt_t_min 0.971
_shelx_estimated_absorpt_t_max 0.981

loop_
_space_group_symop_operation_xyz
'x, y, z'
'-x, y+1/2, -z+1/2'
'-x, -y, -z'
'x, -y-1/2, z-1/2'

loop_
_atom_site_label
_atom_site_type_symbol
_atom_site_fract_x
_atom_site_fract_y
_atom_site_fract_z
_atom_site_U_iso_or_equiv
_atom_site_adp_type
_atom_site_occupancy
_atom_site_site_symmetry_order
_atom_site_calc_flag
_atom_site_refinement_flags_posn
_atom_site_refinement_flags_adp
_atom_site_refinement_flags_occupancy
_atom_site_disorder_assembly
_atom_site_disorder_group
C1 C 0.0137(3) 0.39671(16) 0.6459(5) 0.0629(13) Uani 1 1 d . . . . .
H1A H 0.0376 0.3730 0.7056 0.094 Uiso 1 1 calc R U . . .
H1B H -0.0336 0.3899 0.6228 0.094 Uiso 1 1 calc R U . . .
H1C H 0.0296 0.3981 0.5620 0.094 Uiso 1 1 calc R U . . .
C2 C 0.0255(2) 0.44186(15) 0.7192(4) 0.0468(11) Uani 1 1 d . . . . .
C3 C 0.0005(2) 0.48199(15) 0.6685(4) 0.0479(11) Uani 1 1 d . . . . .
H3 H -0.0256 0.4833 0.5776 0.058 Uiso 1 1 calc R U . . .
C4 C 0.0125(2) 0.52360(15) 0.7495(4) 0.0448(11) Uani 1 1 d . . . . .
C5 C 0.05367(19) 0.51825(13) 0.8896(4) 0.0401(10) Uani 1 1 d . . . . .
C6 C 0.07741(19) 0.47482(13) 0.9354(4) 0.0375(10) Uani 1 1 d . . . . .
C7 C 0.11353(18) 0.46732(12) 1.0726(4) 0.0368(10) Uani 1 1 d . . . . .
C8 C 0.12431(19) 0.50542(13) 1.1632(4) 0.0395(10) Uani 1 1 d . . . . .
C9 C 0.1026(2) 0.54970(13) 1.1201(4) 0.0446(10) Uani 1 1 d . . . . .
H9 H 0.1115 0.5744 1.1816 0.053 Uiso 1 1 calc R U . . .
C10 C 0.0681(2) 0.55567(14) 0.9853(4) 0.0446(10) Uani 1 1 d . . . . .
H10 H 0.0536 0.5850 0.9547 0.054 Uiso 1 1 calc R U . . .
C11 C 0.14051(19) 0.42761(13) 1.1522(4) 0.0392(10) Uani 1 1 d . . . . .
C12 C 0.1368(2) 0.37925(13) 1.1054(4) 0.0411(10) Uani 1 1 d . . . . .
C13 C 0.1854(2) 0.36372(16) 1.0319(4) 0.0520(11) Uani 1 1 d . . . . .
C14 C 0.0903(2) 0.34956(14) 1.1305(4) 0.0464(11) Uani 1 1 d . . . . .
C15 C 0.0888(2) 0.30234(14) 1.0838(5) 0.0541(12) Uani 1 1 d . . . . .
C16 C 0.1361(3) 0.28906(16) 1.0128(5) 0.0595(13) Uani 1 1 d . . . . .
C17 C 0.1396(3) 0.24410(19) 0.9669(6) 0.0814(16) Uani 1 1 d . . . . .
H17 H 0.1718 0.2356 0.9194 0.098 Uiso 1 1 calc R U . . .
C18 C 0.0944(4) 0.2128(2) 0.9936(7) 0.102(2) Uani 1 1 d . . . . .
H18 H 0.0961 0.1824 0.9646 0.122 Uiso 1 1 calc R U . . .
C19 C 0.0460(4) 0.2256(2) 1.0631(8) 0.104(2) Uani 1 1 d . . . . .
H19 H 0.0154 0.2039 1.0800 0.125 Uiso 1 1 calc R U . . .
C20 C 0.0433(3) 0.26965(17) 1.1069(6) 0.0818(16) Uani 1 1 d . . . . .
H20 H 0.0104 0.2780 1.1529 0.098 Uiso 1 1 calc R U . . .
C21 C 0.1660(2) 0.44276(13) 1.2866(4) 0.0433(10) Uani 1 1 d . . . . .
C22 C 0.1950(2) 0.41621(13) 1.4129(4) 0.0447(10) Uani 1 1 d . . . . .
C23 C 0.2423(2) 0.38262(16) 1.4125(5) 0.0591(12) Uani 1 1 d . . . . .
H23 H 0.2579 0.3776 1.3328 0.071 Uiso 1 1 calc R U . . .
C24 C 0.2665(3) 0.35642(17) 1.5295(6) 0.0756(16) Uani 1 1 d . . . . .
H24 H 0.2978 0.3334 1.5276 0.091 Uiso 1 1 calc R U . . .
C25 C 0.2454(3) 0.36365(18) 1.6477(6) 0.0747(16) Uani 1 1 d . . . . .
H25 H 0.2627 0.3460 1.7267 0.090 Uiso 1 1 calc R U . . .
C26 C 0.1984(3) 0.39725(18) 1.6502(5) 0.0699(14) Uani 1 1 d . . . . .
H26 H 0.1833 0.4021 1.7306 0.084 Uiso 1 1 calc R U . . .
C27 C 0.1737(2) 0.42379(15) 1.5328(4) 0.0554(12) Uani 1 1 d . . . . .
H27 H 0.1425 0.4469 1.5351 0.067 Uiso 1 1 calc R U . . .
C28 C 0.5579(3) 0.61438(17) 0.2003(5) 0.0701(14) Uani 1 1 d . . . . .
H28A H 0.5603 0.6386 0.2675 0.105 Uiso 1 1 calc R U . . .
H28B H 0.6026 0.6047 0.1991 0.105 Uiso 1 1 calc R U . . .
H28C H 0.5352 0.6254 0.1096 0.105 Uiso 1 1 calc R U . . .
C29 C 0.5200(2) 0.57482(15) 0.2388(4) 0.0483(11) Uani 1 1 d . . . . .
C30 C 0.5060(2) 0.53498(15) 0.1718(4) 0.0489(11) Uani 1 1 d . . . . .
H30 H 0.5215 0.5301 0.0918 0.059 Uiso 1 1 calc R U . . .
C31 C 0.4680(2) 0.49924(15) 0.2184(4) 0.0450(11) Uani 1 1 d . . . . .
C32 C 0.4397(2) 0.51163(13) 0.3353(4) 0.0429(10) Uani 1 1 d . . . . .
C33 C 0.45804(19) 0.55370(13) 0.4003(4) 0.0406(10) Uani 1 1 d . . . . .
C34 C 0.43458(19) 0.56705(13) 0.5159(4) 0.0411(10) Uani 1 1 d . . . . .
C35 C 0.39004(19) 0.53750(14) 0.5614(4) 0.0422(10) Uani 1 1 d . . . . .
C36 C 0.3688(2) 0.49562(14) 0.4943(4) 0.0481(11) Uani 1 1 d . . . . .
H36 H 0.3382 0.4769 0.5241 0.058 Uiso 1 1 calc R U . . .
C37 C 0.3943(2) 0.48322(14) 0.3852(4) 0.0455(10) Uani 1 1 d . . . . .
H37 H 0.3816 0.4552 0.3415 0.055 Uiso 1 1 calc R U . . .
C38 C 0.4074(2) 0.59965(13) 0.7013(4) 0.0430(10) Uani 1 1 d . . . . .
C39 C 0.3995(2) 0.62866(14) 0.8167(4) 0.0479(11) Uani 1 1 d . . . . .
C40 C 0.3987(3) 0.67631(17) 0.8062(6) 0.0721(15) Uani 1 1 d . . . . .
H40 H 0.4026 0.6900 0.7234 0.087 Uiso 1 1 calc R U . . .
C41 C 0.3925(3) 0.7034(2) 0.9160(7) 0.0895(18) Uani 1 1 d . . . . .
H41 H 0.3924 0.7353 0.9076 0.107 Uiso 1 1 calc R U . . .
C42 C 0.3864(3) 0.6835(2) 1.0385(7) 0.0904(19) Uani 1 1 d . . . . .
H42 H 0.3819 0.7018 1.1130 0.108 Uiso 1 1 calc R U . . .
C43 C 0.3869(3) 0.6367(2) 1.0506(6) 0.0812(16) Uani 1 1 d . . . . .
H43 H 0.3828 0.6233 1.1335 0.097 Uiso 1 1 calc R U . . .
C44 C 0.3934(2) 0.60945(18) 0.9416(5) 0.0633(13) Uani 1 1 d . . . . .
H44 H 0.3938 0.5776 0.9515 0.076 Uiso 1 1 calc R U . . .
C45 C 0.44610(19) 0.60609(13) 0.6057(4) 0.0418(10) Uani 1 1 d . . . . .
C46 C 0.4911(2) 0.64514(13) 0.5965(4) 0.0415(10) Uani 1 1 d . . . . .
C47 C 0.5529(2) 0.65066(13) 0.6830(4) 0.0422(10) Uani 1 1 d . . . . .
C48 C 0.5953(2) 0.68890(14) 0.6655(4) 0.0439(10) Uani 1 1 d . . . . .
C49 C 0.6594(2) 0.69732(16) 0.7499(5) 0.0562(12) Uani 1 1 d . . . . .
H49 H 0.6773 0.6777 0.8239 0.067 Uiso 1 1 calc R U . . .
C50 C 0.6961(3) 0.73413(18) 0.7248(5) 0.0683(14) Uani 1 1 d . . . . .
H50 H 0.7388 0.7394 0.7815 0.082 Uiso 1 1 calc R U . . .
C51 C 0.6701(3) 0.76357(19) 0.6157(6) 0.0799(17) Uani 1 1 d . . . . .
H51 H 0.6955 0.7885 0.5991 0.096 Uiso 1 1 calc R U . . .
C52 C 0.6073(3) 0.75636(18) 0.5317(5) 0.0706(14) Uani 1 1 d . . . . .
H52 H 0.5895 0.7765 0.4590 0.085 Uiso 1 1 calc R U . . .
C53 C 0.5710(2) 0.71895(15) 0.5565(4) 0.0505(11) Uani 1 1 d . . . . .
C54 C 0.4678(2) 0.67678(14) 0.4841(5) 0.0494(11) Uani 1 1 d . . . . .
N1 N 0.15664(17) 0.48989(11) 1.2931(3) 0.0455(9) Uani 1 1 d . . . . .
N2 N 0.37384(17) 0.55786(11) 0.6748(3) 0.0468(9) Uani 1 1 d . . . . .
O1 O 0.04368(16) 0.35976(10) 1.1985(4) 0.0666(9) Uani 1 1 d . . . . .
H1 H 0.0475 0.3868 1.2228 0.100 Uiso 1 1 calc R U . . .
O2 O 0.18275(17) 0.31918(11) 0.9859(3) 0.0674(9) Uani 1 1 d . . . . .
O3 O 0.23017(19) 0.38701(13) 1.0063(4) 0.0764(10) Uani 1 1 d . . . . .
O4 O 0.06516(13) 0.43711(9) 0.8505(3) 0.0437(7) Uani 1 1 d . . . . .
O5 O -0.01301(15) 0.56101(10) 0.7020(3) 0.0572(8) Uani 1 1 d . . . . .
O6 O 0.45864(16) 0.46118(10) 0.1595(3) 0.0561(8) Uani 1 1 d . . . . .
O7 O 0.49901(13) 0.58443(9) 0.3558(3) 0.0459(7) Uani 1 1 d . . . . .
O8 O 0.58062(14) 0.62244(10) 0.7880(3) 0.0581(8) Uani 1 1 d . . . . .
H8 H 0.5545 0.6014 0.7917 0.087 Uiso 1 1 calc R U . . .
O9 O 0.50866(16) 0.71243(10) 0.4667(3) 0.0608(9) Uani 1 1 d . . . . .
O10 O 0.41369(17) 0.67506(11) 0.4003(4) 0.0685(9) Uani 1 1 d . . . . .
O14 O 0.1703(2) 0.54630(14) 0.5268(4) 0.1067(15) Uani 1 1 d . . . . .
S1 S 0.8574(6) 0.3347(5) 0.1398(14) 0.211(5) Uani 0.368(9) 1 d D U P A 1
C55 C 0.7840(15) 0.3452(14) 0.203(5) 0.196(11) Uani 0.368(9) 1 d D U P A 1
H55A H 0.7949 0.3413 0.3028 0.293 Uiso 0.368(9) 1 calc R U P A 1
H55B H 0.7686 0.3760 0.1805 0.293 Uiso 0.368(9) 1 calc R U P A 1
H55C H 0.7493 0.3238 0.1612 0.293 Uiso 0.368(9) 1 calc R U P A 1
C56 C 0.9002(12) 0.3517(10) 0.303(2) 0.136(8) Uani 0.368(9) 1 d D U P A 1
H56A H 0.8770 0.3410 0.3706 0.205 Uiso 0.368(9) 1 calc R U P A 1
H56B H 0.9449 0.3391 0.3236 0.205 Uiso 0.368(9) 1 calc R U P A 1
H56C H 0.9029 0.3847 0.3065 0.205 Uiso 0.368(9) 1 calc R U P A 1
O11 O 0.860(2) 0.3375(15) -0.015(3) 0.378(15) Uani 0.368(9) 1 d D U P A 1
S1' S 0.8256(4) 0.3106(3) 0.1980(10) 0.226(3) Uani 0.632(9) 1 d D U P A 2
C56' C 0.8991(10) 0.3144(9) 0.320(2) 0.222(9) Uani 0.632(9) 1 d D U P A 2
H56D H 0.8914 0.3290 0.4022 0.333 Uiso 0.632(9) 1 calc R U P A 2
H56E H 0.9169 0.2841 0.3436 0.333 Uiso 0.632(9) 1 calc R U P A 2
H56F H 0.9307 0.3322 0.2844 0.333 Uiso 0.632(9) 1 calc R U P A 2
C55' C 0.8105(15) 0.3679(5) 0.160(3) 0.201(8) Uani 0.632(9) 1 d D U P A 2
H55D H 0.7966 0.3827 0.2353 0.302 Uiso 0.632(9) 1 calc R U P A 2
H55E H 0.8510 0.3822 0.1473 0.302 Uiso 0.632(9) 1 calc R U P A 2
H55F H 0.7756 0.3709 0.0759 0.302 Uiso 0.632(9) 1 calc R U P A 2
O11' O 0.8468(10) 0.2879(5) 0.0835(19) 0.264(7) Uani 0.632(9) 1 d D U P A 2
S3 S 0.25250(19) 0.64296(12) 0.4428(4) 0.1218(17) Uani 0.626(7) 1 d D U P B 3
C59 C 0.2498(10) 0.6960(6) 0.345(3) 0.194(7) Uani 0.626(7) 1 d D U P B 3
H59A H 0.2947 0.7048 0.3426 0.291 Uiso 0.626(7) 1 calc R U P B 3
H59B H 0.2235 0.6914 0.2514 0.291 Uiso 0.626(7) 1 calc R U P B 3
H59C H 0.2297 0.7198 0.3889 0.291 Uiso 0.626(7) 1 calc R U P B 3
C60 C 0.2725(6) 0.6092(4) 0.3217(13) 0.116(4) Uani 0.626(7) 1 d D U P B 3
H60A H 0.3194 0.6128 0.3242 0.174 Uiso 0.626(7) 1 calc R U P B 3
H60B H 0.2636 0.5777 0.3402 0.174 Uiso 0.626(7) 1 calc R U P B 3
H60C H 0.2460 0.6177 0.2313 0.174 Uiso 0.626(7) 1 calc R U P B 3
O13 O 0.1783(9) 0.6357(7) 0.433(2) 0.138(6) Uani 0.626(7) 1 d D U P B 3
S3' S 0.2019(6) 0.6612(4) 0.3476(13) 0.201(4) Uani 0.374(7) 1 d D U P B 4
C59' C 0.2591(13) 0.6961(9) 0.472(3) 0.152(8) Uani 0.374(7) 1 d D U P B 4
H59D H 0.2824 0.7168 0.4241 0.228 Uiso 0.374(7) 1 calc R U P B 4
H59E H 0.2344 0.7135 0.5260 0.228 Uiso 0.374(7) 1 calc R U P B 4
H59F H 0.2912 0.6768 0.5332 0.228 Uiso 0.374(7) 1 calc R U P B 4
C60' C 0.2581(15) 0.6389(12) 0.265(4) 0.186(9) Uani 0.374(7) 1 d D U P B 4
H60D H 0.2796 0.6634 0.2267 0.279 Uiso 0.374(7) 1 calc R U P B 4
H60E H 0.2913 0.6215 0.3296 0.279 Uiso 0.374(7) 1 calc R U P B 4
H60F H 0.2351 0.6191 0.1906 0.279 Uiso 0.374(7) 1 calc R U P B 4
O13' O 0.163(2) 0.6275(15) 0.414(5) 0.158(10) Uani 0.374(7) 1 d D U P B 4
S2 S 0.24898(11) 0.49313(9) 0.8745(2) 0.0591(9) Uani 0.871(11) 1 d D U P C 5
C58 C 0.2679(4) 0.5166(4) 1.0475(7) 0.102(3) Uani 0.871(11) 1 d D U P C 5
H58A H 0.2602 0.4936 1.1117 0.153 Uiso 0.871(11) 1 calc R U P C 5
H58B H 0.3143 0.5260 1.0731 0.153 Uiso 0.871(11) 1 calc R U P C 5
H58C H 0.2395 0.5426 1.0503 0.153 Uiso 0.871(11) 1 calc R U P C 5
C57 C 0.3198(3) 0.4565(3) 0.8955(9) 0.088(2) Uani 0.871(11) 1 d D U P C 5
H57A H 0.3152 0.4312 0.9551 0.133 Uiso 0.871(11) 1 calc R U P C 5
H57B H 0.3227 0.4449 0.8061 0.133 Uiso 0.871(11) 1 calc R U P C 5
H57C H 0.3599 0.4734 0.9366 0.133 Uiso 0.871(11) 1 calc R U P C 5
O12 O 0.2622(3) 0.53079(17) 0.7803(4) 0.0650(16) Uani 0.871(11) 1 d D U P C 5
S2' S 0.2464(14) 0.5113(13) 0.910(5) 0.186(16) Uani 0.129(11) 1 d D U P C 6
C58' C 0.272(4) 0.552(2) 1.042(7) 0.20(2) Uani 0.129(11) 1 d D U P C 6
H58D H 0.2437 0.5786 1.0220 0.295 Uiso 0.129(11) 1 calc R U P C 6
H58E H 0.2688 0.5390 1.1296 0.295 Uiso 0.129(11) 1 calc R U P C 6
H58F H 0.3179 0.5606 1.0473 0.295 Uiso 0.129(11) 1 calc R U P C 6
C57' C 0.281(4) 0.535(3) 0.779(6) 0.18(2) Uani 0.129(11) 1 d D U P C 6
H57D H 0.2531 0.5606 0.7368 0.273 Uiso 0.129(11) 1 calc R U P C 6
H57E H 0.3254 0.5459 0.8196 0.273 Uiso 0.129(11) 1 calc R U P C 6
H57F H 0.2817 0.5123 0.7100 0.273 Uiso 0.129(11) 1 calc R U P C 6
O12' O 0.298(2) 0.4721(16) 0.962(8) 0.199(18) Uani 0.129(11) 1 d D U P C 6

loop_
_atom_site_aniso_label
_atom_site_aniso_U_11
_atom_site_aniso_U_22
_atom_site_aniso_U_33
_atom_site_aniso_U_23
_atom_site_aniso_U_13
_atom_site_aniso_U_12
C1 0.075(3) 0.060(3) 0.049(3) -0.011(2) 0.004(2) 0.003(2)
C2 0.050(3) 0.051(3) 0.040(3) 0.003(2) 0.012(2) 0.002(2)
C3 0.056(3) 0.056(3) 0.031(2) 0.005(2) 0.009(2) 0.006(2)
C4 0.048(3) 0.049(3) 0.040(2) 0.016(2) 0.017(2) 0.008(2)
C5 0.045(2) 0.037(2) 0.040(2) 0.009(2) 0.0132(19) 0.0035(19)
C6 0.040(2) 0.039(3) 0.035(2) 0.0014(19) 0.0127(19) 0.0006(18)
C7 0.039(2) 0.036(2) 0.037(2) 0.0043(19) 0.0103(19) 0.0005(18)
C8 0.041(2) 0.038(2) 0.039(2) 0.006(2) 0.0085(19) -0.0008(18)
C9 0.052(3) 0.033(2) 0.049(3) -0.0013(19) 0.012(2) -0.0047(19)
C10 0.049(2) 0.036(2) 0.049(3) 0.013(2) 0.013(2) 0.0034(19)
C11 0.042(2) 0.036(2) 0.038(2) 0.0024(19) 0.0072(19) -0.0004(18)
C12 0.048(2) 0.038(2) 0.034(2) 0.0044(18) 0.0021(19) 0.006(2)
C13 0.065(3) 0.048(3) 0.041(2) 0.001(2) 0.010(2) 0.002(2)
C14 0.051(3) 0.039(3) 0.049(3) 0.006(2) 0.011(2) 0.007(2)
C15 0.060(3) 0.039(3) 0.058(3) 0.002(2) 0.003(2) 0.001(2)
C16 0.077(3) 0.045(3) 0.047(3) -0.004(2) -0.003(2) 0.008(3)
C17 0.109(5) 0.054(4) 0.076(4) -0.019(3) 0.013(3) 0.009(3)
C18 0.140(6) 0.043(4) 0.107(5) -0.018(3) 0.000(5) 0.005(4)
C19 0.124(6) 0.046(4) 0.135(6) 0.000(4) 0.019(5) -0.015(3)
C20 0.090(4) 0.046(3) 0.110(5) -0.003(3) 0.025(3) -0.010(3)
C21 0.046(2) 0.039(3) 0.043(3) 0.006(2) 0.006(2) 0.0001(19)
C22 0.051(3) 0.040(2) 0.036(2) 0.0013(19) -0.002(2) -0.002(2)
C23 0.067(3) 0.057(3) 0.045(3) -0.002(2) -0.002(2) 0.014(3)
C24 0.089(4) 0.060(3) 0.064(4) -0.002(3) -0.010(3) 0.026(3)
C25 0.097(4) 0.060(3) 0.051(3) 0.015(3) -0.014(3) 0.007(3)
C26 0.088(4) 0.074(4) 0.042(3) 0.008(3) 0.004(3) -0.006(3)
C27 0.065(3) 0.053(3) 0.044(3) 0.006(2) 0.004(2) 0.003(2)
C28 0.080(3) 0.070(3) 0.072(3) -0.003(3) 0.040(3) -0.017(3)
C29 0.046(2) 0.052(3) 0.050(3) 0.004(2) 0.018(2) -0.004(2)
C30 0.054(3) 0.052(3) 0.043(2) 0.000(2) 0.017(2) -0.003(2)
C31 0.048(3) 0.045(3) 0.039(2) -0.001(2) 0.003(2) 0.001(2)
C32 0.046(2) 0.041(3) 0.040(2) 0.0001(19) 0.006(2) -0.0041(19)
C33 0.038(2) 0.043(3) 0.041(2) 0.004(2) 0.0099(19) -0.0059(19)
C34 0.042(2) 0.041(2) 0.040(2) -0.0005(19) 0.0075(19) -0.0053(19)
C35 0.042(2) 0.044(3) 0.040(2) 0.001(2) 0.0088(19) -0.0065(19)
C36 0.048(3) 0.045(3) 0.051(3) 0.002(2) 0.013(2) -0.014(2)
C37 0.052(3) 0.041(2) 0.043(2) -0.0040(19) 0.011(2) -0.011(2)
C38 0.045(2) 0.041(3) 0.042(2) 0.0016(19) 0.010(2) -0.0019(19)
C39 0.046(2) 0.048(3) 0.051(3) -0.006(2) 0.015(2) -0.0055(19)
C40 0.090(4) 0.054(3) 0.084(4) -0.008(3) 0.045(3) -0.005(3)
C41 0.105(5) 0.058(3) 0.118(5) -0.026(4) 0.052(4) -0.010(3)
C42 0.094(4) 0.101(5) 0.082(4) -0.040(4) 0.031(3) -0.005(4)
C43 0.100(4) 0.094(5) 0.054(3) -0.008(3) 0.026(3) 0.004(3)
C44 0.075(3) 0.062(3) 0.055(3) -0.006(3) 0.020(3) 0.001(3)
C45 0.042(2) 0.042(2) 0.040(2) 0.0000(19) 0.007(2) -0.0044(19)
C46 0.043(3) 0.042(2) 0.042(2) -0.0004(19) 0.013(2) -0.0042(19)
C47 0.051(3) 0.041(2) 0.037(2) -0.003(2) 0.015(2) -0.002(2)
C48 0.051(3) 0.045(3) 0.039(2) -0.011(2) 0.017(2) -0.010(2)
C49 0.060(3) 0.063(3) 0.047(3) -0.015(2) 0.016(2) -0.013(2)
C50 0.065(3) 0.082(4) 0.057(3) -0.018(3) 0.014(3) -0.035(3)
C51 0.097(4) 0.076(4) 0.071(4) -0.012(3) 0.028(3) -0.049(3)
C52 0.086(4) 0.068(3) 0.058(3) 0.004(3) 0.016(3) -0.030(3)
C53 0.056(3) 0.051(3) 0.046(3) -0.006(2) 0.015(2) -0.018(2)
C54 0.052(3) 0.042(3) 0.054(3) -0.001(2) 0.012(3) -0.013(2)
N1 0.050(2) 0.040(2) 0.042(2) 0.0032(16) 0.0042(17) 0.0005(16)
N2 0.051(2) 0.045(2) 0.045(2) -0.0030(17) 0.0146(17) -0.0075(17)
O1 0.070(2) 0.0420(18) 0.096(2) 0.0015(16) 0.036(2) -0.0032(15)
O2 0.084(2) 0.052(2) 0.070(2) -0.0133(17) 0.0275(18) 0.0037(18)
O3 0.086(3) 0.077(2) 0.079(2) -0.0056(19) 0.043(2) -0.007(2)
O4 0.0524(17) 0.0415(17) 0.0352(16) 0.0012(13) 0.0065(14) 0.0053(13)
O5 0.071(2) 0.053(2) 0.0472(18) 0.0170(15) 0.0129(15) 0.0169(16)
O6 0.076(2) 0.049(2) 0.0449(17) -0.0047(15) 0.0160(15) -0.0058(15)
O7 0.0506(17) 0.0444(17) 0.0469(17) -0.0026(13) 0.0198(14) -0.0101(13)
O8 0.0587(19) 0.0535(19) 0.0554(19) 0.0053(16) 0.0005(15) -0.0133(15)
O9 0.067(2) 0.0556(19) 0.0566(19) 0.0131(15) 0.0084(17) -0.0146(16)
O10 0.059(2) 0.064(2) 0.072(2) 0.0163(17) -0.0043(19) -0.0108(16)
O14 0.148(4) 0.077(3) 0.076(3) -0.022(2) -0.009(3) 0.006(3)
S1 0.219(9) 0.205(10) 0.227(9) 0.008(8) 0.088(7) -0.056(8)
C55 0.18(2) 0.14(2) 0.26(2) -0.048(18) 0.059(18) 0.050(17)
C56 0.127(15) 0.170(19) 0.128(15) -0.049(15) 0.062(12) -0.058(15)
O11 0.42(3) 0.29(2) 0.38(3) -0.01(2) 0.00(3) -0.06(2)
S1' 0.230(7) 0.167(5) 0.296(8) -0.036(5) 0.092(6) -0.023(5)
C56' 0.188(15) 0.237(18) 0.219(16) -0.005(16) 0.004(13) 0.042(16)
C55' 0.252(18) 0.116(13) 0.253(17) -0.003(12) 0.094(15) 0.026(13)
O11' 0.337(16) 0.177(12) 0.300(15) -0.108(11) 0.119(13) -0.021(12)
S3 0.113(3) 0.103(2) 0.142(3) -0.002(2) 0.017(2) 0.0087(19)
C59 0.171(12) 0.143(11) 0.270(16) 0.040(13) 0.057(13) -0.030(10)
C60 0.088(7) 0.115(9) 0.145(10) 0.008(8) 0.024(7) -0.004(7)
O13 0.138(11) 0.090(8) 0.212(13) 0.027(9) 0.092(11) -0.010(7)
S3' 0.178(7) 0.185(7) 0.240(8) 0.042(7) 0.054(7) -0.047(6)
C59' 0.137(14) 0.136(15) 0.186(17) -0.024(15) 0.045(15) -0.038(12)
C60' 0.187(17) 0.183(17) 0.190(17) -0.025(15) 0.048(15) -0.033(16)
O13' 0.146(15) 0.131(17) 0.193(16) -0.009(13) 0.034(13) -0.044(12)
S2 0.0406(11) 0.0796(16) 0.0589(14) 0.0054(9) 0.0155(7) -0.0138(10)
C58 0.086(5) 0.161(8) 0.064(4) -0.019(4) 0.026(3) -0.033(5)
C57 0.053(4) 0.092(4) 0.121(6) 0.012(4) 0.022(3) 0.002(3)
O12 0.052(4) 0.086(3) 0.059(2) 0.0131(19) 0.0165(19) -0.018(2)
S2' 0.070(12) 0.14(2) 0.36(5) -0.03(2) 0.07(2) -0.038(11)
C58' 0.11(3) 0.13(3) 0.35(5) -0.02(3) 0.07(2) -0.04(2)
C57' 0.05(3) 0.15(3) 0.35(5) -0.03(3) 0.05(3) -0.05(2)
O12' 0.088(19) 0.15(2) 0.37(5) -0.03(3) 0.07(2) -0.028(15)

loop_
_atom_type_symbol
_atom_type_description
_atom_type_scat_dispersion_real
_atom_type_scat_dispersion_imag
_atom_type_scat_source
C C 0.0033 0.0016 'International Tables Vol C Tables 4.2.6.8 and 6.1.1.4'
H H 0.0000 0.0000 'International Tables Vol C Tables 4.2.6.8 and 6.1.1.4'
N N 0.0061 0.0033 'International Tables Vol C Tables 4.2.6.8 and 6.1.1.4'
O O 0.0106 0.0060 'International Tables Vol C Tables 4.2.6.8 and 6.1.1.4'
S S 0.1246 0.1234 'International Tables Vol C Tables 4.2.6.8 and 6.1.1.4'

loop_
_geom_angle_atom_site_label_1
_geom_angle_atom_site_label_2
_geom_angle_atom_site_label_3
_geom_angle
C2 C1 H1A 109.5
C2 C1 H1B 109.5
H1A C1 H1B 109.5
C2 C1 H1C 109.5
H1A C1 H1C 109.5
H1B C1 H1C 109.5
C3 C2 O4 122.5(4)
C3 C2 C1 126.1(4)
O4 C2 C1 111.3(4)
C2 C3 C4 122.2(4)
C2 C3 H3 118.9
C4 C3 H3 118.9
O5 C4 C3 121.6(4)
O5 C4 C5 123.3(4)
C3 C4 C5 115.1(4)
C6 C5 C10 118.5(4)
C6 C5 C4 119.1(4)
C10 C5 C4 122.2(4)
O4 C6 C5 122.1(3)
O4 C6 C7 116.5(3)
C5 C6 C7 121.3(4)
C6 C7 C8 117.4(3)
C6 C7 C11 134.7(4)
C8 C7 C11 107.7(3)
N1 C8 C9 129.5(4)
N1 C8 C7 107.6(3)
C9 C8 C7 122.8(4)
C10 C9 C8 118.0(4)
C10 C9 H9 121.0
C8 C9 H9 121.0
C9 C10 C5 121.9(4)
C9 C10 H10 119.1
C5 C10 H10 119.1
C21 C11 C7 106.2(3)
C21 C11 C12 125.9(3)
C7 C11 C12 127.8(3)
C14 C12 C13 119.7(4)
C14 C12 C11 122.4(4)
C13 C12 C11 117.9(4)
O3 C13 O2 115.5(4)
O3 C13 C12 125.3(4)
O2 C13 C12 119.3(4)
O1 C14 C12 125.1(4)
O1 C14 C15 114.3(4)
C12 C14 C15 120.7(4)
C16 C15 C20 118.2(4)
C16 C15 C14 117.6(4)
C20 C15 C14 124.2(5)
O2 C16 C15 121.8(4)
O2 C16 C17 116.4(5)
C15 C16 C17 121.7(5)
C18 C17 C16 118.2(6)
C18 C17 H17 120.9
C16 C17 H17 120.9
C17 C18 C19 120.9(5)
C17 C18 H18 119.6
C19 C18 H18 119.6
C20 C19 C18 120.1(6)
C20 C19 H19 120.0
C18 C19 H19 120.0
C19 C20 C15 120.9(6)
C19 C20 H20 119.6
C15 C20 H20 119.6
C11 C21 N1 109.7(3)
C11 C21 C22 129.4(4)
N1 C21 C22 120.8(4)
C27 C22 C23 119.0(4)
C27 C22 C21 120.1(4)
C23 C22 C21 120.8(4)
C24 C23 C22 120.2(5)
C24 C23 H23 119.9
C22 C23 H23 119.9
C25 C24 C23 120.9(5)
C25 C24 H24 119.5
C23 C24 H24 119.5
C24 C25 C26 119.6(5)
C24 C25 H25 120.2
C26 C25 H25 120.2
C25 C26 C27 119.8(5)
C25 C26 H26 120.1
C27 C26 H26 120.1
C22 C27 C26 120.4(5)
C22 C27 H27 119.8
C26 C27 H27 119.8
C29 C28 H28A 109.5
C29 C28 H28B 109.5
H28A C28 H28B 109.5
C29 C28 H28C 109.5
H28A C28 H28C 109.5
H28B C28 H28C 109.5
C30 C29 O7 122.0(4)
C30 C29 C28 127.5(4)
O7 C29 C28 110.5(4)
C29 C30 C31 122.5(4)
C29 C30 H30 118.8
C31 C30 H30 118.8
O6 C31 C30 121.8(4)
O6 C31 C32 123.1(4)
C30 C31 C32 115.1(4)
C33 C32 C37 118.6(4)
C33 C32 C31 118.0(4)
C37 C32 C31 123.4(4)
O7 C33 C32 123.0(3)
O7 C33 C34 116.0(3)
C32 C33 C34 121.0(3)
C33 C34 C35 118.0(4)
C33 C34 C45 133.9(4)
C35 C34 C45 108.2(3)
N2 C35 C34 107.4(3)
N2 C35 C36 130.5(4)
C34 C35 C36 122.1(4)
C37 C36 C35 118.2(4)
C37 C36 H36 120.9
C35 C36 H36 120.9
C36 C37 C32 122.1(4)
C36 C37 H37 119.0
C32 C37 H37 119.0
C45 C38 N2 109.2(3)
C45 C38 C39 130.1(4)
N2 C38 C39 120.7(4)
C44 C39 C40 117.8(4)
C44 C39 C38 120.9(4)
C40 C39 C38 121.3(4)
C41 C40 C39 121.0(5)
C41 C40 H40 119.5
C39 C40 H40 119.5
C40 C41 C42 119.9(5)
C40 C41 H41 120.0
C42 C41 H41 120.0
C43 C42 C41 119.8(5)
C43 C42 H42 120.1
C41 C42 H42 120.1
C42 C43 C44 120.6(5)
C42 C43 H43 119.7
C44 C43 H43 119.7
C43 C44 C39 120.8(5)
C43 C44 H44 119.6
C39 C44 H44 119.6
C38 C45 C34 106.3(3)
C38 C45 C46 127.8(4)
C34 C45 C46 125.9(3)
C47 C46 C54 119.9(4)
C47 C46 C45 123.5(4)
C54 C46 C45 116.4(3)
O8 C47 C46 125.1(4)
O8 C47 C48 114.2(4)
C46 C47 C48 120.8(4)
C53 C48 C49 117.7(4)
C53 C48 C47 117.7(4)
C49 C48 C47 124.6(4)
C50 C49 C48 120.5(5)
C50 C49 H49 119.8
C48 C49 H49 119.8
C49 C50 C51 120.3(5)
C49 C50 H50 119.8
C51 C50 H50 119.8
C52 C51 C50 120.5(5)
C52 C51 H51 119.7
C50 C51 H51 119.7
C51 C52 C53 118.9(5)
C51 C52 H52 120.6
C53 C52 H52 120.6
C52 C53 O9 116.8(4)
C52 C53 C48 122.0(4)
O9 C53 C48 121.2(4)
O10 C54 O9 115.4(4)
O10 C54 C46 125.5(4)
O9 C54 C46 119.0(4)
C8 N1 C21 108.8(3)
C35 N2 C38 109.0(3)
C14 O1 H1 109.5
C16 O2 C13 120.9(4)
C2 O4 C6 118.9(3)
C29 O7 C33 118.9(3)
C47 O8 H8 109.5
C54 O9 C53 121.4(3)
O11 S1 C56 141(2)
O11 S1 C55 125(3)
C56 S1 C55 84.4(18)
S1 C55 H55A 109.5
S1 C55 H55B 109.5
H55A C55 H55B 109.5
S1 C55 H55C 109.5
H55A C55 H55C 109.5
H55B C55 H55C 109.5
S1 C56 H56A 109.5
S1 C56 H56B 109.5
H56A C56 H56B 109.5
S1 C56 H56C 109.5
H56A C56 H56C 109.5
H56B C56 H56C 109.5
O11' S1' C56' 101.7(13)
O11' S1' C55' 109.8(13)
C56' S1' C55' 100.1(13)
S1' C56' H56D 109.5
S1' C56' H56E 109.5
H56D C56' H56E 109.5
S1' C56' H56F 109.5
H56D C56' H56F 109.5
H56E C56' H56F 109.5
S1' C55' H55D 109.5
S1' C55' H55E 109.5
H55D C55' H55E 109.5
S1' C55' H55F 109.5
H55D C55' H55F 109.5
H55E C55' H55F 109.5
O13 S3 C60 106.7(11)
O13 S3 C59 100.6(10)
C60 S3 C59 95.7(9)
S3 C59 H59A 109.5
S3 C59 H59B 109.5
H59A C59 H59B 109.5
S3 C59 H59C 109.5
H59A C59 H59C 109.5
H59B C59 H59C 109.5
S3 C60 H60A 109.5
S3 C60 H60B 109.5
H60A C60 H60B 109.5
S3 C60 H60C 109.5
H60A C60 H60C 109.5
H60B C60 H60C 109.5
O13' S3' C60' 117(3)
O13' S3' C59' 113(2)
C60' S3' C59' 98.2(16)
S3' C59' H59D 109.5
S3' C59' H59E 109.5
H59D C59' H59E 109.5
S3' C59' H59F 109.5
H59D C59' H59F 109.5
H59E C59' H59F 109.5
S3' C60' H60D 109.5
S3' C60' H60E 109.5
H60D C60' H60E 109.5
S3' C60' H60F 109.5
H60D C60' H60F 109.5
H60E C60' H60F 109.5
O12 S2 C57 104.3(3)
O12 S2 C58 106.5(4)
C57 S2 C58 97.7(4)
S2 C58 H58A 109.5
S2 C58 H58B 109.5
H58A C58 H58B 109.5
S2 C58 H58C 109.5
H58A C58 H58C 109.5
H58B C58 H58C 109.5
S2 C57 H57A 109.5
S2 C57 H57B 109.5
H57A C57 H57B 109.5
S2 C57 H57C 109.5
H57A C57 H57C 109.5
H57B C57 H57C 109.5
O12' S2' C58' 101(3)
O12' S2' C57' 100(3)
C58' S2' C57' 100.4(16)
S2' C58' H58D 109.5
S2' C58' H58E 109.5
H58D C58' H58E 109.5
S2' C58' H58F 109.5
H58D C58' H58F 109.5
H58E C58' H58F 109.5
S2' C57' H57D 109.5
S2' C57' H57E 109.5
H57D C57' H57E 109.5
S2' C57' H57F 109.5
H57D C57' H57F 109.5
H57E C57' H57F 109.5

loop_
_geom_bond_atom_site_label_1
_geom_bond_atom_site_label_2
_geom_bond_distance
C1 C2 1.491(6)
C1 H1A 0.9600
C1 H1B 0.9600
C1 H1C 0.9600
C2 C3 1.323(6)
C2 O4 1.362(5)
C3 C4 1.438(6)
C3 H3 0.9300
C4 O5 1.248(5)
C4 C5 1.446(6)
C5 C6 1.389(5)
C5 C10 1.425(6)
C6 O4 1.366(5)
C6 C7 1.396(5)
C7 C8 1.408(5)
C7 C11 1.431(5)
C8 N1 1.371(5)
C8 C9 1.395(6)
C9 C10 1.360(6)
C9 H9 0.9300
C10 H10 0.9300
C11 C21 1.377(6)
C11 C12 1.477(6)
C12 C14 1.351(6)
C12 C13 1.436(6)
C13 O3 1.214(5)
C13 O2 1.369(5)
C14 O1 1.325(5)
C14 C15 1.446(6)
C15 C16 1.380(7)
C15 C20 1.387(7)
C16 O2 1.368(6)
C16 C17 1.391(7)
C17 C18 1.369(9)
C17 H17 0.9300
C18 C19 1.384(10)
C18 H18 0.9300
C19 C20 1.358(8)
C19 H19 0.9300
C20 H20 0.9300
C21 N1 1.387(5)
C21 C22 1.466(6)
C22 C27 1.374(6)
C22 C23 1.375(6)
C23 C24 1.374(7)
C23 H23 0.9300
C24 C25 1.355(8)
C24 H24 0.9300
C25 C26 1.375(7)
C25 H25 0.9300
C26 C27 1.384(6)
C26 H26 0.9300
C27 H27 0.9300
C28 C29 1.487(6)
C28 H28A 0.9600
C28 H28B 0.9600
C28 H28C 0.9600
C29 C30 1.331(6)
C29 O7 1.355(5)
C30 C31 1.438(6)
C30 H30 0.9300
C31 O6 1.244(5)
C31 C32 1.455(6)
C32 C33 1.390(6)
C32 C37 1.417(6)
C33 O7 1.368(4)
C33 C34 1.396(5)
C34 C35 1.402(5)
C34 C45 1.425(6)
C35 N2 1.376(5)
C35 C36 1.404(6)
C36 C37 1.354(6)
C36 H36 0.9300
C37 H37 0.9300
C38 C45 1.383(5)
C38 N2 1.389(5)
C38 C39 1.458(6)
C39 C44 1.387(6)
C39 C40 1.389(6)
C40 C41 1.372(7)
C40 H40 0.9300
C41 C42 1.375(8)
C41 H41 0.9300
C42 C43 1.364(8)
C42 H42 0.9300
C43 C44 1.369(7)
C43 H43 0.9300
C44 H44 0.9300
C45 C46 1.478(6)
C46 C47 1.354(6)
C46 C54 1.432(6)
C47 O8 1.338(5)
C47 C48 1.446(6)
C48 C53 1.384(6)
C48 C49 1.396(6)
C49 C50 1.363(6)
C49 H49 0.9300
C50 C51 1.379(7)
C50 H50 0.9300
C51 C52 1.368(7)
C51 H51 0.9300
C52 C53 1.372(6)
C52 H52 0.9300
C53 O9 1.380(5)
C54 O10 1.214(5)
C54 O9 1.368(5)
O1 H1 0.8200
O8 H8 0.8200
S1 O11 1.54(2)
S1 C56 1.714(17)
S1 C55 1.786(19)
C55 H55A 0.9600
C55 H55B 0.9600
C55 H55C 0.9600
C56 H56A 0.9600
C56 H56B 0.9600
C56 H56C 0.9600
S1' O11' 1.463(13)
S1' C56' 1.691(16)
S1' C55' 1.721(15)
C56' H56D 0.9600
C56' H56E 0.9600
C56' H56F 0.9600
C55' H55D 0.9600
C55' H55E 0.9600
C55' H55F 0.9600
S3 O13 1.512(15)
S3 C60 1.672(11)
S3 C59 1.813(14)
C59 H59A 0.9600
C59 H59B 0.9600
C59 H59C 0.9600
C60 H60A 0.9600
C60 H60B 0.9600
C60 H60C 0.9600
S3' O13' 1.51(2)
S3' C60' 1.693(18)
S3' C59' 1.796(17)
C59' H59D 0.9600
C59' H59E 0.9600
C59' H59F 0.9600
C60' H60D 0.9600
C60' H60E 0.9600
C60' H60F 0.9600
S2 O12 1.503(5)
S2 C57 1.770(7)
S2 C58 1.793(7)
C58 H58A 0.9600
C58 H58B 0.9600
C58 H58C 0.9600
C57 H57A 0.9600
C57 H57B 0.9600
C57 H57C 0.9600
S2' O12' 1.55(2)
S2' C58' 1.74(2)
S2' C57' 1.75(2)
C58' H58D 0.9600
C58' H58E 0.9600
C58' H58F 0.9600
C57' H57D 0.9600
C57' H57E 0.9600
C57' H57F 0.9600

loop_
_geom_torsion_atom_site_label_1
_geom_torsion_atom_site_label_2
_geom_torsion_atom_site_label_3
_geom_torsion_atom_site_label_4
_geom_torsion
O4 C2 C3 C4 -1.0(6)
C1 C2 C3 C4 177.4(4)
C2 C3 C4 O5 -177.8(4)
C2 C3 C4 C5 0.0(6)
O5 C4 C5 C6 177.1(4)
C3 C4 C5 C6 -0.6(5)
O5 C4 C5 C10 0.2(6)
C3 C4 C5 C10 -177.5(4)
C10 C5 C6 O4 179.4(3)
C4 C5 C6 O4 2.4(5)
C10 C5 C6 C7 1.3(6)
C4 C5 C6 C7 -175.7(3)
O4 C6 C7 C8 -177.5(3)
C5 C6 C7 C8 0.7(5)
O4 C6 C7 C11 -2.6(6)
C5 C6 C7 C11 175.5(4)
C6 C7 C8 N1 176.3(3)
C11 C7 C8 N1 0.1(4)
C6 C7 C8 C9 -2.3(6)
C11 C7 C8 C9 -178.5(4)
N1 C8 C9 C10 -176.4(4)
C7 C8 C9 C10 1.8(6)
C8 C9 C10 C5 0.4(6)
C6 C5 C10 C9 -1.9(6)
C4 C5 C10 C9 175.0(4)
C6 C7 C11 C21 -174.8(4)
C8 C7 C11 C21 0.4(4)
C6 C7 C11 C12 0.0(7)
C8 C7 C11 C12 175.2(4)
C21 C11 C12 C14 75.9(5)
C7 C11 C12 C14 -98.0(5)
C21 C11 C12 C13 -103.5(5)
C7 C11 C12 C13 82.7(5)
C14 C12 C13 O3 -178.3(4)
C11 C12 C13 O3 1.1(6)
C14 C12 C13 O2 1.3(6)
C11 C12 C13 O2 -179.3(3)
C13 C12 C14 O1 179.2(4)
C11 C12 C14 O1 -0.2(6)
C13 C12 C14 C15 -0.2(6)
C11 C12 C14 C15 -179.5(4)
O1 C14 C15 C16 -179.6(4)
C12 C14 C15 C16 -0.2(6)
O1 C14 C15 C20 -0.3(6)
C12 C14 C15 C20 179.2(5)
C20 C15 C16 O2 -180.0(4)
C14 C15 C16 O2 -0.5(6)
C20 C15 C16 C17 -1.0(7)
C14 C15 C16 C17 178.4(4)
O2 C16 C17 C18 179.1(5)
C15 C16 C17 C18 0.2(8)
C16 C17 C18 C19 0.6(9)
C17 C18 C19 C20 -0.5(10)
C18 C19 C20 C15 -0.5(10)
C16 C15 C20 C19 1.2(8)
C14 C15 C20 C19 -178.2(5)
C7 C11 C21 N1 -0.7(4)
C12 C11 C21 N1 -175.6(4)
C7 C11 C21 C22 175.1(4)
C12 C11 C21 C22 0.2(7)
C11 C21 C22 C27 -131.1(5)
N1 C21 C22 C27 44.3(6)
C11 C21 C22 C23 47.1(6)
N1 C21 C22 C23 -137.5(4)
C27 C22 C23 C24 1.5(7)
C21 C22 C23 C24 -176.7(4)
C22 C23 C24 C25 -1.3(8)
C23 C24 C25 C26 0.9(8)
C24 C25 C26 C27 -0.9(8)
C23 C22 C27 C26 -1.5(7)
C21 C22 C27 C26 176.7(4)
C25 C26 C27 C22 1.2(7)
O7 C29 C30 C31 -0.1(7)
C28 C29 C30 C31 -179.2(4)
C29 C30 C31 O6 -175.8(4)
C29 C30 C31 C32 6.3(6)
O6 C31 C32 C33 174.8(4)
C30 C31 C32 C33 -7.3(5)
O6 C31 C32 C37 -5.7(6)
C30 C31 C32 C37 172.2(4)
C37 C32 C33 O7 -176.9(4)
C31 C32 C33 O7 2.7(6)
C37 C32 C33 C34 2.6(6)
C31 C32 C33 C34 -177.8(4)
O7 C33 C34 C35 177.2(3)
C32 C33 C34 C35 -2.3(6)
O7 C33 C34 C45 -3.2(6)
C32 C33 C34 C45 177.2(4)
C33 C34 C35 N2 -179.7(3)
C45 C34 C35 N2 0.7(4)
C33 C34 C35 C36 -0.1(6)
C45 C34 C35 C36 -179.7(4)
N2 C35 C36 C37 -178.4(4)
C34 C35 C36 C37 2.1(6)
C35 C36 C37 C32 -1.7(6)
C33 C32 C37 C36 -0.6(6)
C31 C32 C37 C36 179.9(4)
C45 C38 C39 C44 -142.3(5)
N2 C38 C39 C44 36.6(6)
C45 C38 C39 C40 36.7(7)
N2 C38 C39 C40 -144.4(4)
C44 C39 C40 C41 0.3(8)
C38 C39 C40 C41 -178.8(5)
C39 C40 C41 C42 -0.4(9)
C40 C41 C42 C43 0.3(10)
C41 C42 C43 C44 0.0(10)
C42 C43 C44 C39 -0.2(8)
C40 C39 C44 C43 0.1(7)
C38 C39 C44 C43 179.1(5)
N2 C38 C45 C34 1.1(4)
C39 C38 C45 C34 -179.9(4)
N2 C38 C45 C46 -178.6(4)
C39 C38 C45 C46 0.4(7)
C33 C34 C45 C38 179.3(4)
C35 C34 C45 C38 -1.1(4)
C33 C34 C45 C46 -1.0(7)
C35 C34 C45 C46 178.6(4)
C38 C45 C46 C47 76.5(6)
C34 C45 C46 C47 -103.1(5)
C38 C45 C46 C54 -106.8(5)
C34 C45 C46 C54 73.5(5)
C54 C46 C47 O8 -177.6(4)
C45 C46 C47 O8 -1.1(6)
C54 C46 C47 C48 1.5(6)
C45 C46 C47 C48 178.0(4)
O8 C47 C48 C53 178.2(3)
C46 C47 C48 C53 -1.0(6)
O8 C47 C48 C49 -1.1(6)
C46 C47 C48 C49 179.7(4)
C53 C48 C49 C50 0.2(6)
C47 C48 C49 C50 179.5(4)
C48 C49 C50 C51 0.2(7)
C49 C50 C51 C52 0.2(8)
C50 C51 C52 C53 -1.0(8)
C51 C52 C53 O9 -178.3(5)
C51 C52 C53 C48 1.4(7)
C49 C48 C53 C52 -1.0(6)
C47 C48 C53 C52 179.7(4)
C49 C48 C53 O9 178.7(4)
C47 C48 C53 O9 -0.7(6)
C47 C46 C54 O10 179.7(4)
C45 C46 C54 O10 3.0(6)
C47 C46 C54 O9 -0.4(6)
C45 C46 C54 O9 -177.1(3)
C9 C8 N1 C21 177.9(4)
C7 C8 N1 C21 -0.5(4)
C11 C21 N1 C8 0.8(4)
C22 C21 N1 C8 -175.5(4)
C34 C35 N2 C38 0.0(4)
C36 C35 N2 C38 -179.5(4)
C45 C38 N2 C35 -0.8(4)
C39 C38 N2 C35 -179.9(4)
C15 C16 O2 C13 1.7(6)
C17 C16 O2 C13 -177.2(4)
O3 C13 O2 C16 177.5(4)
C12 C13 O2 C16 -2.1(6)
C3 C2 O4 C6 2.7(6)
C1 C2 O4 C6 -175.9(3)
C5 C6 O4 C2 -3.4(5)
C7 C6 O4 C2 174.7(3)
C30 C29 O7 C33 -5.0(6)
C28 C29 O7 C33 174.2(4)
C32 C33 O7 C29 3.7(5)
C34 C33 O7 C29 -175.8(3)
O10 C54 O9 C53 178.6(4)
C46 C54 O9 C53 -1.3(6)
C52 C53 O9 C54 -178.5(4)
C48 C53 O9 C54 1.8(6)
